data_4126872
loop_
_publ_author_name
'Luo, Dong'
'Wang, Xue-Zhi'
'Yang, Chen'
'Zhou, Xiao-Ping'
'Li, Dan'

_publ_section_title
;
 Self-Assembly of Chiral Metal-Organic Tetartoid.
;
_journal_name_full 'Journal of the American Chemical Society'
_journal_paper_doi 10.1021/jacs.7b11285
_journal_year 2017
_chemical_formula_sum 'C216 H224 B Co20 F4 N72 O16'
_chemical_formula_weight 5350.07
_space_group_crystal_system cubic
_space_group_IT_number 196
_space_group_name_Hall 'F 2 2 3'
_space_group_name_H-M_alt 'F 2 3'
_symmetry_space_group_name_Hall 'F 2 2 3'
_symmetry_space_group_name_H-M 'F 2 3'
_atom_sites_solution_hydrogens mixed
_audit_creation_method SHELXL-2014/7
_cell_angle_alpha 90
_cell_angle_beta 90
_cell_angle_gamma 90
_cell_formula_units_Z 4
_cell_length_a 32.9797(3)
_cell_length_b 32.9797(3)
_cell_length_c 32.9797(3)
_cell_measurement_reflns_used 5431
_cell_measurement_temperature 100(2)
_cell_measurement_theta_max 70.4430
_cell_measurement_theta_min 4.4220
_cell_volume 35870.7(6)
_computing_structure_refinement 'SHELXL-2014/7 (Sheldrick, 2014)'
_computing_structure_solution 'SHELXL-2014/7 (Sheldrick, 2014)'
_diffrn_ambient_temperature 100(2)
_diffrn_detector_area_resol_mean 10
_diffrn_measured_fraction_theta_full 0.989
_diffrn_measured_fraction_theta_max 0.967
_diffrn_measurement_device_type 'XtaLAB AFC12 (RINC): Kappa single'
_diffrn_measurement_method '\w scans'
_diffrn_radiation_type CuK\a
_diffrn_radiation_wavelength 1.54184
_diffrn_reflns_av_R_equivalents 0.0209
_diffrn_reflns_av_unetI/netI 0.0284
_diffrn_reflns_Laue_measured_fraction_full 0.989
_diffrn_reflns_Laue_measured_fraction_max 0.967
_diffrn_reflns_limit_h_max 37
_diffrn_reflns_limit_h_min -18
_diffrn_reflns_limit_k_max 39
_diffrn_reflns_limit_k_min -17
_diffrn_reflns_limit_l_max 35
_diffrn_reflns_limit_l_min -26
_diffrn_reflns_number 9043
_diffrn_reflns_point_group_measured_fraction_full 0.914
_diffrn_reflns_point_group_measured_fraction_max 0.883
_diffrn_reflns_theta_full 67.684
_diffrn_reflns_theta_max 70.943
_diffrn_reflns_theta_min 3.791
_diffrn_source 'fine-focus sealed X-ray tube'
_exptl_absorpt_coefficient_mu 7.437
_exptl_absorpt_correction_T_max 1
_exptl_absorpt_correction_T_min 0.17126
_exptl_absorpt_correction_type multi-scan
_exptl_crystal_colour purple
_exptl_crystal_density_diffrn 0.991
_exptl_crystal_description polyhedron
_exptl_crystal_F_000 10932
_exptl_crystal_size_max 0.4
_exptl_crystal_size_mid 0.3
_exptl_crystal_size_min 0.26
_refine_diff_density_max 0.569
_refine_diff_density_min -0.320
_refine_diff_density_rms 0.077
_refine_ls_abs_structure_details
;
 Classical Flack method preferred over Parsons because s.u. lower.
;
_refine_ls_abs_structure_Flack 0.005(6)
_refine_ls_extinction_method none
_refine_ls_goodness_of_fit_ref 1.045
_refine_ls_hydrogen_treatment constr
_refine_ls_matrix_type full
_refine_ls_number_parameters 252
_refine_ls_number_reflns 5136
_refine_ls_number_restraints 0
_refine_ls_restrained_S_all 1.045
_refine_ls_R_factor_all 0.0535
_refine_ls_R_factor_gt 0.0514
_refine_ls_shift/su_max 0.001
_refine_ls_shift/su_mean 0.000
_refine_ls_structure_factor_coef Fsqd
_refine_ls_weighting_details 'w=1/[\s^2^(Fo^2^)+(0.0759P)^2^+291.0078P] where P=(Fo^2^+2Fc^2^)/3'
_refine_ls_weighting_scheme calc
_refine_ls_wR_factor_gt 0.1385
_refine_ls_wR_factor_ref 0.1417
_reflns_Friedel_coverage 0.732
_reflns_Friedel_fraction_full 0.831
_reflns_Friedel_fraction_max 0.790
_reflns_number_gt 4904
_reflns_number_total 5136
_reflns_threshold_expression 'I > 2\s(I)'
_cod_data_source_file ja7b11285_si_002.cif
_cod_data_source_block delta-1
_cod_original_cell_volume 35870.7(11)
_cod_database_code 4126872
_shelx_shelxl_version_number 2014/7
_shelx_space_group_comment
;
The symmetry employed for this shelxl refinement is uniquely defined
by the following loop, which should always be used as a source of
symmetry information in preference to the above space-group names.
They are only intended as comments.
;

loop_
_space_group_symop_operation_xyz
'x, y, z'
'z, x, y'
'y, z, x'
'-y, -z, x'
'z, -x, -y'
'-y, z, -x'
'-z, -x, y'
'-z, x, -y'
'y, -z, -x'
'-x, -y, z'
'x, -y, -z'
'-x, y, -z'
'x, y+1/2, z+1/2'
'z, x+1/2, y+1/2'
'y, z+1/2, x+1/2'
'-y, -z+1/2, x+1/2'
'z, -x+1/2, -y+1/2'
'-y, z+1/2, -x+1/2'
'-z, -x+1/2, y+1/2'
'-z, x+1/2, -y+1/2'
'y, -z+1/2, -x+1/2'
'-x, -y+1/2, z+1/2'
'x, -y+1/2, -z+1/2'
'-x, y+1/2, -z+1/2'
'x+1/2, y, z+1/2'
'z+1/2, x, y+1/2'
'y+1/2, z, x+1/2'
'-y+1/2, -z, x+1/2'
'z+1/2, -x, -y+1/2'
'-y+1/2, z, -x+1/2'
'-z+1/2, -x, y+1/2'
'-z+1/2, x, -y+1/2'
'y+1/2, -z, -x+1/2'
'-x+1/2, -y, z+1/2'
'x+1/2, -y, -z+1/2'
'-x+1/2, y, -z+1/2'
'x+1/2, y+1/2, z'
'z+1/2, x+1/2, y'
'y+1/2, z+1/2, x'
'-y+1/2, -z+1/2, x'
'z+1/2, -x+1/2, -y'
'-y+1/2, z+1/2, -x'
'-z+1/2, -x+1/2, y'
'-z+1/2, x+1/2, -y'
'y+1/2, -z+1/2, -x'
'-x+1/2, -y+1/2, z'
'x+1/2, -y+1/2, -z'
'-x+1/2, y+1/2, -z'

loop_
_atom_site_label
_atom_site_type_symbol
_atom_site_fract_x
_atom_site_fract_y
_atom_site_fract_z
_atom_site_U_iso_or_equiv
_atom_site_adp_type
_atom_site_occupancy
_atom_site_site_symmetry_order
_atom_site_calc_flag
_atom_site_refinement_flags_posn
_atom_site_refinement_flags_adp
_atom_site_refinement_flags_occupancy
Co1 Co 0.63821(3) 0.13821(3) 1.13821(3) 0.0247(4) Uani 1 3 d S T P
Co3 Co 0.64256(2) 0.14256(2) 0.85744(2) 0.0149(3) Uani 1 3 d S T P
Co2 Co 0.71644(3) 0.04586(3) 0.99466(3) 0.0222(2) Uani 1 1 d . . .
O1 O 0.67403(13) 0.0000 1.0000 0.0112(9) Uani 1 2 d S T P
O2 O 0.75261(16) 0.0000 1.0000 0.0272(12) Uani 1 2 d S T P
N6 N 0.61954(13) 0.18247(12) 0.81896(13) 0.0147(8) Uani 1 1 d . . .
N1 N 0.67361(14) 0.11684(14) 1.09378(14) 0.0221(10) Uani 1 1 d . . .
N5 N 0.66514(13) 0.10154(13) 0.89245(13) 0.0147(8) Uani 1 1 d . . .
N3 N 0.76192(14) 0.09421(15) 0.99283(14) 0.0240(10) Uani 1 1 d . . .
C8 C 0.66614(16) 0.09046(16) 0.93169(16) 0.0175(11) Uani 1 1 d . . .
N2 N 0.69946(14) 0.08012(14) 1.04349(15) 0.0221(10) Uani 1 1 d . . .
C11 C 0.58844(16) 0.16831(16) 0.79885(16) 0.0178(11) Uani 1 1 d . . .
H11 H 0.5736 0.1844 0.7810 0.021 Uiso 1 1 calc R U .
C12 C 0.63276(17) 0.22402(16) 0.81109(16) 0.0205(11) Uani 1 1 d . . .
H12A H 0.6198 0.2334 0.7864 0.025 Uiso 1 1 calc R U .
H12B H 0.6618 0.2238 0.8064 0.025 Uiso 1 1 calc R U .
C13 C 0.62365(16) 0.25414(16) 0.84468(16) 0.0184(11) Uani 1 1 d . . .
C14 C 0.65449(17) 0.27682(16) 0.86193(17) 0.0207(11) Uani 1 1 d . . .
H14 H 0.6810 0.2734 0.8528 0.025 Uiso 1 1 calc R U .
C2 C 0.67238(17) 0.08176(17) 1.07267(17) 0.0214(12) Uani 1 1 d . . .
C9 C 0.71211(16) 0.05363(16) 0.90134(16) 0.0186(11) Uani 1 1 d . . .
H9 H 0.7326 0.0350 0.8962 0.022 Uiso 1 1 calc R U .
C10 C 0.69426(16) 0.07862(15) 0.87295(15) 0.0150(10) Uani 1 1 d . . .
C18 C 0.58402(16) 0.25979(16) 0.85819(16) 0.0189(11) Uani 1 1 d . . .
H18 H 0.5631 0.2446 0.8469 0.023 Uiso 1 1 calc R U .
C17 C 0.57528(17) 0.28825(17) 0.88883(17) 0.0203(11) Uani 1 1 d . . .
N4 N 0.69481(14) 0.06077(14) 0.93821(14) 0.0194(9) Uani 1 1 d . . .
C3 C 0.70441(19) 0.13891(19) 1.07642(19) 0.0288(13) Uani 1 1 d . . .
H3 H 0.7130 0.1645 1.0845 0.035 Uiso 1 1 calc R U .
C1 C 0.64407(19) 0.04803(18) 1.08220(18) 0.0270(12) Uani 1 1 d . . .
H1A H 0.6441 0.0431 1.1109 0.040 Uiso 1 1 calc R U .
H1B H 0.6526 0.0240 1.0682 0.040 Uiso 1 1 calc R U .
H1C H 0.6172 0.0552 1.0736 0.040 Uiso 1 1 calc R U .
C4 C 0.72012(17) 0.11665(17) 1.04538(19) 0.0253(12) Uani 1 1 d . . .
C7 C 0.63950(18) 0.10511(18) 0.96460(17) 0.0250(12) Uani 1 1 d . . .
H7A H 0.6525 0.1272 0.9785 0.038 Uiso 1 1 calc R U .
H7B H 0.6345 0.0835 0.9834 0.038 Uiso 1 1 calc R U .
H7C H 0.6143 0.1142 0.9533 0.038 Uiso 1 1 calc R U .
C15 C 0.64671(18) 0.30418(17) 0.89216(17) 0.0242(12) Uani 1 1 d . . .
H15 H 0.6678 0.3191 0.9034 0.029 Uiso 1 1 calc R U .
C16 C 0.60767(18) 0.30955(17) 0.90588(18) 0.0243(12) Uani 1 1 d . . .
H16 H 0.6028 0.3277 0.9269 0.029 Uiso 1 1 calc R U .
C5 C 0.75459(19) 0.12239(18) 1.01856(18) 0.0269(12) Uani 1 1 d . . .
H5 H 0.7706 0.1455 1.0200 0.032 Uiso 1 1 calc R U .
C6 C 0.79794(18) 0.0984(2) 0.96737(18) 0.0276(13) Uani 1 1 d . . .
H6A H 0.8122 0.0727 0.9667 0.033 Uiso 1 1 calc R U .
H6B H 0.8159 0.1183 0.9795 0.033 Uiso 1 1 calc R U .
O3 O 0.6730(2) 0.1730(2) 1.1730(2) 0.070(3) Uani 1 3 d S T P
H3A H 0.6022 0.2833 0.1917 0.105 Uiso 0.3333 1 d R U P
H3B H 0.6368 0.2384 0.2025 0.105 Uiso 0.3333 1 d R U P
B1 B 0.7500 0.2500 0.7500 0.015(4) Uani 1 12 d S T P
F1 F 0.7289(4) 0.2711(4) 0.7711(4) 0.222(11) Uani 1 3 d S T P

loop_
_atom_site_aniso_label
_atom_site_aniso_U_11
_atom_site_aniso_U_22
_atom_site_aniso_U_33
_atom_site_aniso_U_23
_atom_site_aniso_U_13
_atom_site_aniso_U_12
Co1 0.0247(4) 0.0247(4) 0.0247(4) 0.0000(4) 0.0000(4) 0.0000(4)
Co3 0.0149(3) 0.0149(3) 0.0149(3) 0.0015(3) 0.0015(3) -0.0015(3)
Co2 0.0241(5) 0.0227(5) 0.0199(5) 0.0033(4) 0.0001(4) 0.0003(4)
O1 0.011(2) 0.011(2) 0.012(2) 0.0007(19) 0.000 0.000
O2 0.021(3) 0.028(3) 0.033(3) 0.005(3) 0.000 0.000
N6 0.015(2) 0.012(2) 0.016(2) 0.0019(16) 0.0030(17) -0.0015(16)
N1 0.023(2) 0.021(2) 0.023(2) 0.0024(19) 0.002(2) -0.0021(19)
N5 0.014(2) 0.016(2) 0.014(2) 0.0009(17) 0.0009(16) -0.0004(17)
N3 0.024(2) 0.028(2) 0.021(2) 0.004(2) 0.0012(19) -0.0028(19)
C8 0.016(2) 0.020(3) 0.017(3) 0.005(2) 0.001(2) -0.001(2)
N2 0.023(2) 0.022(2) 0.021(2) -0.0006(19) 0.0014(19) -0.0013(19)
C11 0.019(3) 0.017(3) 0.017(3) 0.001(2) 0.003(2) 0.001(2)
C12 0.023(3) 0.018(3) 0.020(3) 0.003(2) 0.002(2) -0.004(2)
C13 0.019(3) 0.017(2) 0.019(3) 0.004(2) -0.002(2) -0.003(2)
C14 0.018(3) 0.018(3) 0.026(3) 0.005(2) 0.004(2) -0.002(2)
C2 0.020(3) 0.023(3) 0.022(3) 0.006(2) 0.002(2) 0.000(2)
C9 0.017(2) 0.017(2) 0.022(3) 0.000(2) 0.003(2) 0.003(2)
C10 0.016(2) 0.016(2) 0.013(2) 0.0000(19) 0.0042(19) -0.0023(19)
C18 0.020(3) 0.017(2) 0.019(3) 0.001(2) 0.001(2) -0.005(2)
C17 0.021(3) 0.018(3) 0.021(3) 0.001(2) 0.004(2) -0.003(2)
N4 0.020(2) 0.020(2) 0.019(2) 0.0017(17) 0.0012(18) -0.0007(18)
C3 0.030(3) 0.026(3) 0.031(3) -0.003(3) 0.002(3) -0.006(3)
C1 0.029(3) 0.023(3) 0.029(3) 0.001(2) 0.008(2) -0.004(2)
C4 0.025(3) 0.025(3) 0.026(3) 0.000(2) 0.002(2) -0.006(2)
C7 0.029(3) 0.027(3) 0.019(3) 0.003(2) 0.002(2) 0.004(2)
C15 0.026(3) 0.025(3) 0.022(3) 0.001(2) -0.004(2) -0.007(2)
C16 0.026(3) 0.022(3) 0.024(3) -0.002(2) 0.003(2) 0.000(2)
C5 0.028(3) 0.027(3) 0.025(3) 0.003(2) 0.000(2) -0.007(2)
C6 0.024(3) 0.032(3) 0.026(3) 0.005(2) 0.003(2) 0.001(2)
O3 0.070(3) 0.070(3) 0.070(3) -0.010(3) -0.010(3) -0.010(3)
B1 0.015(4) 0.015(4) 0.015(4) 0.000 0.000 0.000
F1 0.222(11) 0.222(11) 0.222(11) -0.023(10) 0.023(10) 0.023(10)

loop_
_atom_type_symbol
_atom_type_description
_atom_type_scat_dispersion_real
_atom_type_scat_dispersion_imag
_atom_type_scat_source
C C 0.0181 0.0091 'International Tables Vol C Tables 4.2.6.8 and 6.1.1.4'
H H 0.0000 0.0000 'International Tables Vol C Tables 4.2.6.8 and 6.1.1.4'
B B 0.0090 0.0039 'International Tables Vol C Tables 4.2.6.8 and 6.1.1.4'
N N 0.0311 0.0180 'International Tables Vol C Tables 4.2.6.8 and 6.1.1.4'
O O 0.0492 0.0322 'International Tables Vol C Tables 4.2.6.8 and 6.1.1.4'
F F 0.0727 0.0534 'International Tables Vol C Tables 4.2.6.8 and 6.1.1.4'
Co Co -2.3653 3.6143 'International Tables Vol C Tables 4.2.6.8 and 6.1.1.4'

loop_
_geom_angle_atom_site_label_1
_geom_angle_atom_site_label_2
_geom_angle_atom_site_label_3
_geom_angle
_geom_angle_site_symmetry_1
_geom_angle_site_symmetry_3
O3 Co1 N1 106.81(14) . 27_545
O3 Co1 N1 106.81(14) . 38_446
N1 Co1 N1 111.99(13) 27_545 38_446
O3 Co1 N1 106.81(14) . .
N1 Co1 N1 111.99(13) 27_545 .
N1 Co1 N1 111.99(13) 38_446 .
N5 Co3 N5 94.72(18) . 33_566
N5 Co3 N5 94.72(17) . 44_646
N5 Co3 N5 94.72(18) 33_566 44_646
N5 Co3 N6 87.90(17) . 33_566
N5 Co3 N6 176.78(18) 33_566 33_566
N5 Co3 N6 83.19(17) 44_646 33_566
N5 Co3 N6 83.19(17) . 44_646
N5 Co3 N6 87.90(17) 33_566 44_646
N5 Co3 N6 176.78(18) 44_646 44_646
N6 Co3 N6 94.27(17) 33_566 44_646
N5 Co3 N6 176.78(17) . .
N5 Co3 N6 83.19(17) 33_566 .
N5 Co3 N6 87.90(17) 44_646 .
N6 Co3 N6 94.27(17) 33_566 .
N6 Co3 N6 94.27(17) 44_646 .
O2 Co2 N2 121.94(14) . .
O2 Co2 N4 118.96(14) . .
N2 Co2 N4 119.10(19) . .
O2 Co2 O1 80.65(15) . .
N2 Co2 O1 98.73(14) . .
N4 Co2 O1 90.99(14) . .
O2 Co2 N3 98.60(18) . .
N2 Co2 N3 78.87(19) . .
N4 Co2 N3 92.22(18) . .
O1 Co2 N3 176.65(13) . .
Co2 O1 Co2 94.85(18) 11_557 .
Co2 O2 Co2 103.9(3) . 11_557
C11 N6 C12 118.6(4) . .
C11 N6 Co3 112.9(3) . .
C12 N6 Co3 128.5(3) . .
C2 N1 C3 105.1(5) . .
C2 N1 Co1 131.4(4) . .
C3 N1 Co1 123.3(4) . .
C8 N5 C10 106.4(4) . .
C8 N5 Co3 140.9(4) . .
C10 N5 Co3 112.0(3) . .
C5 N3 C6 117.7(5) . .
C5 N3 Co2 112.4(4) . .
C6 N3 Co2 129.9(4) . .
N5 C8 N4 111.1(5) . .
N5 C8 C7 127.1(5) . .
N4 C8 C7 121.7(5) . .
C2 N2 C4 105.4(5) . .
C2 N2 Co2 141.8(4) . .
C4 N2 Co2 112.4(4) . .
N6 C11 C10 116.2(5) . 33_566
N6 C12 C13 115.2(4) . .
C14 C13 C18 119.0(5) . .
C14 C13 C12 120.5(5) . .
C18 C13 C12 120.4(5) . .
C15 C14 C13 121.2(5) . .
N2 C2 N1 113.1(5) . .
N2 C2 C1 123.4(5) . .
N1 C2 C1 123.4(5) . .
N4 C9 C10 108.9(5) . .
C9 C10 N5 107.9(4) . .
C9 C10 C11 136.0(5) . 44_646
N5 C10 C11 115.7(5) . 44_646
C13 C18 C17 120.7(5) . .
C16 C17 C18 117.8(5) . .
C16 C17 C6 119.8(5) . 44_646
C18 C17 C6 122.3(5) . 44_646
C9 N4 C8 105.7(4) . .
C9 N4 Co2 128.4(4) . .
C8 N4 Co2 123.4(4) . .
C4 C3 N1 108.0(5) . .
C3 C4 N2 108.4(5) . .
C3 C4 C5 133.2(5) . .
N2 C4 C5 118.1(5) . .
C14 C15 C16 120.0(5) . .
C15 C16 C17 121.2(5) . .
N3 C5 C4 117.2(5) . .
N3 C6 C17 113.1(5) . 33_566
F1 B1 F1 109.472(6) 4_665 39_545
F1 B1 F1 109.471(3) 4_665 14_545
F1 B1 F1 109.471(12) 39_545 14_545
F1 B1 F1 109.471(3) 4_665 .
F1 B1 F1 109.471(10) 39_545 .
F1 B1 F1 109.471(2) 14_545 .

loop_
_geom_bond_atom_site_label_1
_geom_bond_atom_site_label_2
_geom_bond_distance
_geom_bond_site_symmetry_2
Co1 O3 1.987(11) .
Co1 N1 2.002(5) 27_545
Co1 N1 2.002(5) 38_446
Co1 N1 2.002(5) .
Co3 N5 1.928(4) .
Co3 N5 1.928(4) 33_566
Co3 N5 1.928(4) 44_646
Co3 N6 1.980(4) 33_566
Co3 N6 1.980(4) 44_646
Co3 N6 1.980(4) .
Co2 O2 1.934(3) .
Co2 N2 2.046(5) .
Co2 N4 2.053(5) .
Co2 O1 2.068(3) .
Co2 N3 2.190(5) .
O1 Co2 2.067(3) 11_557
O2 Co2 1.934(3) 11_557
N6 C11 1.308(7) .
N6 C12 1.461(6) .
N1 C2 1.351(7) .
N1 C3 1.375(8) .
N5 C8 1.345(7) .
N5 C10 1.381(7) .
N3 C5 1.281(8) .
N3 C6 1.461(7) .
C8 N4 1.378(7) .
C8 C7 1.478(8) .
N2 C2 1.314(7) .
N2 C4 1.386(7) .
C11 C10 1.417(7) 33_566
C12 C13 1.518(8) .
C13 C14 1.385(8) .
C13 C18 1.393(8) .
C14 C15 1.369(8) .
C2 C1 1.486(8) .
C9 N4 1.364(7) .
C9 C10 1.379(7) .
C10 C11 1.417(7) 44_646
C18 C17 1.409(8) .
C17 C16 1.396(8) .
C17 C6 1.503(8) 44_646
C3 C4 1.362(9) .
C4 C5 1.453(8) .
C15 C16 1.376(8) .
C6 C17 1.503(8) 33_566
B1 F1 1.20(2) 4_665
B1 F1 1.20(2) 39_545
B1 F1 1.20(2) 14_545
B1 F1 1.21(2) .

loop_
_platon_squeeze_void_nr
_platon_squeeze_void_average_x
_platon_squeeze_void_average_y
_platon_squeeze_void_average_z
_platon_squeeze_void_volume
_platon_squeeze_void_count_electrons
_platon_squeeze_void_content
1 -0.001 -0.003 -0.001 16610 3621 ' '
2 0.500 0.000 0.000 373 158 ' '
3 0.000 0.000 0.500 373 158 ' '
4 0.000 0.500 0.000 373 158 ' '
5 0.500 0.500 0.500 373 158 ' '
